data_1554311
loop_
_publ_author_name
'Zheng, Wei-Feng'
'Zhang, Wanli'
'Huang, Jianhao'
'Yu, Yibo'
'Qian, Hui'
'Ma, Shengming'

_publ_section_title
;
 2,3-Allenoic acids via palladium-catalyzed carboxylation of propargylic
 alcohols
;
_journal_issue 12
_journal_name_full 'Organic Chemistry Frontiers'
_journal_page_first 1900
_journal_paper_doi 10.1039/C8QO00318A
_journal_volume 5
_journal_year 2018
_chemical_formula_moiety 'C15 H18 O2'
_chemical_formula_sum 'C15 H18 O2'
_chemical_formula_weight 230.29
_space_group_crystal_system triclinic
_space_group_IT_number 2
_space_group_name_Hall '-P 1'
_space_group_name_H-M_alt 'P -1'
_atom_sites_solution_hydrogens geom
_atom_sites_solution_primary dual
_atom_sites_solution_secondary difmap
_audit_creation_date 2018-03-28
_audit_creation_method
;
Olex2 1.2
(compiled 2017.08.10 svn.r3458 for OlexSys, GUI svn.r5381)
;
_audit_update_record
;
2018-04-12 deposited with the CCDC.
2018-04-20 downloaded from the CCDC.
;
_cell_angle_alpha 111.795(7)
_cell_angle_beta 99.480(6)
_cell_angle_gamma 90.087(7)
_cell_formula_units_Z 2
_cell_length_a 5.6491(4)
_cell_length_b 11.5037(11)
_cell_length_c 11.5175(7)
_cell_measurement_reflns_used 2023
_cell_measurement_temperature 293(2)
_cell_measurement_theta_max 71.8390
_cell_measurement_theta_min 4.1880
_cell_volume 683.87(10)
_computing_cell_refinement 'CrysAlisPro 1.171.39.32a (Rigaku OD, 2017)'
_computing_data_collection 'CrysAlisPro 1.171.39.32a (Rigaku OD, 2017)'
_computing_data_reduction 'CrysAlisPro 1.171.39.32a (Rigaku OD, 2017)'
_computing_molecular_graphics 'Olex2 (Dolomanov et al., 2009)'
_computing_publication_material 'Olex2 (Dolomanov et al., 2009)'
_computing_structure_refinement 'XH (Sheldrick, 2008)'
_computing_structure_solution 'ShelXT (Sheldrick, 2015)'
_diffrn_ambient_temperature 293(2)
_diffrn_detector 'CCD plate'
_diffrn_measured_fraction_theta_full 0.982
_diffrn_measured_fraction_theta_max 0.982
_diffrn_measurement_details
;
List of Runs (angles in degrees, time in seconds):

  # Type    Start    End  Width  t~exp~   \w     \q     \k     \f   Frames
#--------------------------------------------------------------------------
  1  \w     56.00  82.00   1.00    1.00    --    0.00  57.00 120.00   26
  2  \w    -21.00  14.00   1.00    1.00    --    0.00 -19.00  90.00   35
  3  \w    -73.00 -31.00   1.00    1.00    --    0.00 -38.00  30.00   42
  4  \w    -17.00  12.00   1.00    1.00    --    0.00  57.00  30.00   29
  5  \w     11.00  37.00   1.00    1.00    --    0.00  57.00 120.00   26
  6  \w     21.00  85.00   1.00    1.00    --    0.00  57.00  30.00   64
  7  \w    -26.00  16.00   1.00    1.00    --    0.00 -38.00  30.00   42
  8  \w    -23.00   8.00   1.00    1.00    --    0.00  57.00 120.00   31
  9  \w      6.00  97.00   1.00    2.00    --   95.80 -61.00-180.00   91
 10  \w      7.00  51.00   1.00    2.00    --   95.80 -61.00 -60.00   44
 11  \w     39.00 106.00   1.00    2.00    --   95.80 -61.00  90.00   67
 12  \w     81.00 120.00   1.00    2.00    --   95.80 -61.00 -60.00   39
 13  \w     65.00 115.00   1.00    2.00    --   95.80 -82.00 120.00   50
 14  \w     17.00  51.00   1.00    2.00    --   95.80 -82.00-180.00   34
 15  \w     84.00 125.00   1.00    2.00    --   95.80 -77.00 -30.00   41
 16  \w     92.00 124.00   1.00    2.00    --   95.80 -82.00   0.00   32
 17  \w    139.00 185.00   1.00    2.00    --   95.80  30.00  30.00   46
 18  \w     38.00  71.00   1.00    2.00    --   95.80 -77.00 -30.00   33
 19  \w     78.00 118.00   1.00    2.00    --   95.80  30.00  30.00   40
 20  \w     65.00 127.00   1.00    2.00    --   95.80 -82.00-180.00   62
 21  \w     16.00  41.00   1.00    2.00    --   95.80 -82.00 -90.00   25
 22  \w     58.00 114.00   1.00    2.00    --   95.80 -82.00 -90.00   56
 23  \w      7.00  35.00   1.00    2.00    --   95.80 -77.00 -30.00   28
 24  \w     69.00 170.00   1.00    2.00    --   95.80  15.00  90.00  101
 25  \w      7.00  92.00   1.00    2.00    --   95.80 -45.00 -30.00   85
 26  \w     14.00  98.00   1.00    2.00    --   95.80 -30.00  60.00   84
;
_diffrn_measurement_device 'four-circle diffractometer'
_diffrn_measurement_device_type 'XtaLAB AFC12 (RINC): Kappa dual home/near'
_diffrn_measurement_method '\w scans'
_diffrn_orient_matrix_type 'CrysAlisPro convention (1999,Acta A55,543-557)'
_diffrn_orient_matrix_UB_11 0.0098804000
_diffrn_orient_matrix_UB_12 0.1405046000
_diffrn_orient_matrix_UB_13 0.0216880000
_diffrn_orient_matrix_UB_21 -0.2742630000
_diffrn_orient_matrix_UB_22 -0.0001519000
_diffrn_orient_matrix_UB_23 -0.0052192000
_diffrn_orient_matrix_UB_31 0.0385369000
_diffrn_orient_matrix_UB_32 0.0340319000
_diffrn_orient_matrix_UB_33 0.1446839000
_diffrn_radiation_monochromator graphite
_diffrn_radiation_probe x-ray
_diffrn_radiation_type CuK\a
_diffrn_radiation_wavelength 1.54184
_diffrn_reflns_av_R_equivalents 0.0418
_diffrn_reflns_av_unetI/netI 0.0496
_diffrn_reflns_limit_h_max 6
_diffrn_reflns_limit_h_min -6
_diffrn_reflns_limit_k_max 13
_diffrn_reflns_limit_k_min -13
_diffrn_reflns_limit_l_max 13
_diffrn_reflns_limit_l_min -7
_diffrn_reflns_number 5976
_diffrn_reflns_theta_full 67.08
_diffrn_reflns_theta_max 67.08
_diffrn_reflns_theta_min 4.15
_diffrn_source 'fine-focus sealed X-ray tube'
_diffrn_source_type 'Enhance (Cu) X-ray Source'
_exptl_absorpt_coefficient_mu 0.576
_exptl_absorpt_correction_T_max 1.00000
_exptl_absorpt_correction_T_min 0.86057
_exptl_absorpt_correction_type multi-scan
_exptl_absorpt_process_details
;
CrysAlisPro 1.171.39.32a (Rigaku Oxford Diffraction, 2017)
Empirical absorption correction using spherical harmonics,
 implemented in SCALE3 ABSPACK scaling algorithm.
;
_exptl_crystal_colour 'clear light colourless'
_exptl_crystal_colour_lustre clear
_exptl_crystal_colour_modifier light
_exptl_crystal_colour_primary colourless
_exptl_crystal_density_diffrn 1.118
_exptl_crystal_density_method 'not measured'
_exptl_crystal_description block
_exptl_crystal_F_000 248
_exptl_crystal_size_max 0.41
_exptl_crystal_size_mid 0.23
_exptl_crystal_size_min 0.11
_refine_diff_density_max 0.391
_refine_diff_density_min -0.231
_refine_diff_density_rms 0.045
_refine_ls_extinction_method none
_refine_ls_goodness_of_fit_ref 1.060
_refine_ls_hydrogen_treatment constr
_refine_ls_matrix_type full
_refine_ls_number_parameters 156
_refine_ls_number_reflns 2405
_refine_ls_number_restraints 1
_refine_ls_restrained_S_all 1.061
_refine_ls_R_factor_all 0.0879
_refine_ls_R_factor_gt 0.0680
_refine_ls_shift/su_max 0.000
_refine_ls_shift/su_mean 0.000
_refine_ls_structure_factor_coef Fsqd
_refine_ls_weighting_details 'calc w=1/[\s^2^(Fo^2^)+(0.1400P)^2^+0.0000P] where P=(Fo^2^+2Fc^2^)/3'
_refine_ls_weighting_scheme calc
_refine_ls_wR_factor_gt 0.2031
_refine_ls_wR_factor_ref 0.2213
_reflns_number_gt 1683
_reflns_number_total 2405
_reflns_threshold_expression >2sigma(I)
_cod_data_source_file c8qo00318a3.cif
_cod_data_source_block exp_289
_cod_original_cell_volume 683.87(9)
_cod_database_code 1554311
_reflns_odcompleteness_completeness 99.47
_reflns_odcompleteness_iscentric 1
_reflns_odcompleteness_theta 66.97
_olex2_refinement_description
;
1. Fixed Uiso
 At 1.2 times of:
  All C(H) groups, All C(H,H) groups
 At 1.5 times of:
  All C(H,H,H) groups, All O(H) groups
2. Rigid bond restraints
 C2, C3
 with sigma for 1-2 distances of 0.001 and sigma for 1-3 distances of 0.001
3.a Secondary CH2 refined with riding coordinates:
 C11(H11A,H11B), C12(H12A,H12B), C13(H13A,H13B)
3.b Aromatic/amide H refined with riding coordinates:
 C1(H1), C2(H2A), C3(H3), C4(H4), C5(H5), C9(H9)
3.c X=CH2 refined with riding coordinates:
 C7(H7A,H7B)
3.d Idealised Me refined as rotating group:
 C14(H14A,H14B,H14C)
3.e Idealised tetrahedral OH refined as rotating group:
 O2(H2)
;
_olex2_submission_special_instructions 'No special instructions were received'
_oxdiff_exptl_absorpt_empirical_details
;
Empirical correction (ABSPACK) includes:
- Absorption correction using spherical harmonics
- Frame scaling
;
_oxdiff_exptl_absorpt_empirical_full_max 3.592
_oxdiff_exptl_absorpt_empirical_full_min 0.515

loop_
_space_group_symop_id
_space_group_symop_operation_xyz
1 'x, y, z'
2 '-x, -y, -z'

loop_
_atom_site_label
_atom_site_type_symbol
_atom_site_fract_x
_atom_site_fract_y
_atom_site_fract_z
_atom_site_U_iso_or_equiv
_atom_site_adp_type
_atom_site_occupancy
_atom_site_calc_flag
_atom_site_refinement_flags_posn
_atom_site_refinement_flags_adp
O1 O 0.8795(3) 0.35622(15) 0.44708(14) 0.0699(5) Uani 1 d . .
O2 O 0.8015(4) 0.51577(15) 0.61506(15) 0.0838(6) Uani 1 d . .
H2 H 0.9036 0.5528 0.5960 0.126 Uiso 1 calc GR .
C1 C 0.3534(7) 0.2743(4) 0.9435(3) 0.1096(11) Uani 1 d . .
H1 H 0.1955 0.2433 0.9068 0.132 Uiso 1 calc R .
C2 C 0.4391(8) 0.2873(5) 1.0671(3) 0.1286(14) Uani 1 d . U
H2A H 0.3374 0.2653 1.1125 0.154 Uiso 1 calc R .
C3 C 0.6680(7) 0.3313(3) 1.1238(3) 0.1079(10) Uani 1 d . U
H3 H 0.7298 0.3326 1.2043 0.129 Uiso 1 calc R .
C4 C 0.8011(7) 0.3726(3) 1.0607(3) 0.1103(11) Uani 1 d . .
H4 H 0.9524 0.4118 1.1015 0.132 Uiso 1 calc R .
C5 C 0.7209(6) 0.3590(3) 0.9351(3) 0.0956(9) Uani 1 d . .
H5 H 0.8218 0.3863 0.8929 0.115 Uiso 1 calc R .
C6 C 0.4986(4) 0.3066(2) 0.8736(2) 0.0668(6) Uani 1 d . .
C7 C 0.2084(5) 0.2239(3) 0.6721(3) 0.0883(9) Uani 1 d . .
H7A H 0.1557 0.2188 0.5894 0.106 Uiso 1 calc R .
H7B H 0.1200 0.1815 0.7074 0.106 Uiso 1 calc R .
C8 C 0.4081(4) 0.2911(2) 0.7393(2) 0.0638(6) Uani 1 d . .
C9 C 0.5510(4) 0.3591(2) 0.6851(2) 0.0624(6) Uani 1 d . .
H9 H 0.5938 0.4434 0.7343 0.075 Uiso 1 calc R .
C10 C 0.6264(4) 0.31319(19) 0.57286(19) 0.0558(5) Uani 1 d . .
C11 C 0.5808(4) 0.1802(2) 0.47752(19) 0.0608(6) Uani 1 d . .
H11A H 0.5299 0.1271 0.5188 0.073 Uiso 1 calc R .
H11B H 0.7301 0.1509 0.4492 0.073 Uiso 1 calc R .
C12 C 0.3901(5) 0.1665(2) 0.3619(2) 0.0724(7) Uani 1 d . .
H12A H 0.2438 0.2008 0.3904 0.087 Uiso 1 calc R .
H12B H 0.4458 0.2149 0.3171 0.087 Uiso 1 calc R .
C13 C 0.3342(7) 0.0315(3) 0.2714(3) 0.1166(13) Uani 1 d . .
H13A H 0.4794 -0.0021 0.2409 0.140 Uiso 1 calc R .
H13B H 0.2827 -0.0174 0.3167 0.140 Uiso 1 calc R .
C14 C 0.1409(11) 0.0183(4) 0.1594(4) 0.170(2) Uani 1 d . .
H14A H 0.1084 -0.0689 0.1059 0.256 Uiso 1 calc GR .
H14B H 0.1942 0.0632 0.1118 0.256 Uiso 1 calc GR .
H14C H -0.0029 0.0520 0.1890 0.256 Uiso 1 calc GR .
C15 C 0.7784(4) 0.3969(2) 0.53912(18) 0.0585(5) Uani 1 d . .

loop_
_atom_site_aniso_label
_atom_site_aniso_U_11
_atom_site_aniso_U_22
_atom_site_aniso_U_33
_atom_site_aniso_U_23
_atom_site_aniso_U_13
_atom_site_aniso_U_12
O1 0.0829(11) 0.0710(10) 0.0543(9) 0.0181(7) 0.0212(7) -0.0125(8)
O2 0.1187(15) 0.0616(9) 0.0704(11) 0.0152(8) 0.0384(9) -0.0180(9)
C1 0.112(2) 0.151(3) 0.0791(19) 0.058(2) 0.0174(16) -0.033(2)
C2 0.148(3) 0.165(4) 0.087(2) 0.064(2) 0.0208(18) -0.029(3)
C3 0.145(2) 0.123(3) 0.0579(16) 0.0367(17) 0.0166(15) -0.006(2)
C4 0.127(3) 0.123(3) 0.0699(18) 0.0358(18) -0.0124(17) -0.031(2)
C5 0.102(2) 0.114(2) 0.0722(17) 0.0471(16) -0.0098(14) -0.0307(17)
C6 0.0755(14) 0.0718(13) 0.0568(13) 0.0256(10) 0.0184(10) -0.0043(11)
C7 0.0681(15) 0.127(2) 0.0794(17) 0.0535(16) 0.0056(12) -0.0213(14)
C8 0.0639(13) 0.0755(14) 0.0574(13) 0.0300(10) 0.0139(10) -0.0038(10)
C9 0.0669(12) 0.0653(12) 0.0563(12) 0.0243(10) 0.0112(9) -0.0055(10)
C10 0.0583(11) 0.0601(11) 0.0506(11) 0.0247(9) 0.0054(8) -0.0038(9)
C11 0.0665(12) 0.0595(12) 0.0555(12) 0.0234(9) 0.0043(9) -0.0067(9)
C12 0.0840(15) 0.0710(14) 0.0589(14) 0.0280(11) -0.0049(11) -0.0131(12)
C13 0.147(3) 0.0798(19) 0.093(2) 0.0230(16) -0.038(2) -0.0264(19)
C14 0.238(5) 0.121(3) 0.116(3) 0.054(2) -0.089(3) -0.084(3)
C15 0.0674(12) 0.0602(11) 0.0468(11) 0.0210(9) 0.0055(9) -0.0061(9)

loop_
_atom_type_symbol
_atom_type_description
_atom_type_scat_dispersion_real
_atom_type_scat_dispersion_imag
_atom_type_scat_source
C C 0.0181 0.0091 'International Tables Vol C Tables 4.2.6.8 and 6.1.1.4'
H H 0.0000 0.0000 'International Tables Vol C Tables 4.2.6.8 and 6.1.1.4'
O O 0.0492 0.0322 'International Tables Vol C Tables 4.2.6.8 and 6.1.1.4'

loop_
_geom_angle_atom_site_label_1
_geom_angle_atom_site_label_2
_geom_angle_atom_site_label_3
_geom_angle
C15 O2 H2 109.5
C2 C1 H1 119.6
C6 C1 H1 119.6
C6 C1 C2 120.9(3)
C1 C2 H2A 119.3
C3 C2 C1 121.4(3)
C3 C2 H2A 119.3
C2 C3 H3 121.2
C4 C3 C2 117.7(3)
C4 C3 H3 121.2
C3 C4 H4 119.0
C3 C4 C5 121.9(3)
C5 C4 H4 119.0
C4 C5 H5 119.5
C6 C5 C4 121.0(3)
C6 C5 H5 119.5
C1 C6 C8 121.2(2)
C5 C6 C1 116.6(3)
C5 C6 C8 122.1(2)
H7A C7 H7B 120.0
C8 C7 H7A 120.0
C8 C7 H7B 120.0
C7 C8 C6 122.8(2)
C7 C8 C9 120.9(2)
C9 C8 C6 116.33(19)
C8 C9 H9 116.3
C10 C9 C8 127.4(2)
C10 C9 H9 116.3
C9 C10 C11 126.0(2)
C9 C10 C15 118.61(19)
C15 C10 C11 115.28(18)
C10 C11 H11A 108.9
C10 C11 H11B 108.9
C10 C11 C12 113.20(17)
H11A C11 H11B 107.8
C12 C11 H11A 108.9
C12 C11 H11B 108.9
C11 C12 H12A 109.1
C11 C12 H12B 109.1
H12A C12 H12B 107.8
C13 C12 C11 112.6(2)
C13 C12 H12A 109.1
C13 C12 H12B 109.1
C12 C13 H13A 109.1
C12 C13 H13B 109.1
H13A C13 H13B 107.9
C14 C13 C12 112.4(3)
C14 C13 H13A 109.1
C14 C13 H13B 109.1
C13 C14 H14A 109.5
C13 C14 H14B 109.5
C13 C14 H14C 109.5
H14A C14 H14B 109.5
H14A C14 H14C 109.5
H14B C14 H14C 109.5
O1 C15 O2 122.5(2)
O1 C15 C10 121.46(19)
O2 C15 C10 116.06(18)

loop_
_geom_bond_atom_site_label_1
_geom_bond_atom_site_label_2
_geom_bond_distance
O1 C15 1.225(2)
O2 H2 0.8200
O2 C15 1.313(3)
C1 H1 0.9300
C1 C2 1.377(4)
C1 C6 1.378(4)
C2 H2A 0.9300
C2 C3 1.353(5)
C3 H3 0.9300
C3 C4 1.325(5)
C4 H4 0.9300
C4 C5 1.392(4)
C5 H5 0.9300
C5 C6 1.353(4)
C6 C8 1.490(3)
C7 H7A 0.9300
C7 H7B 0.9300
C7 C8 1.318(3)
C8 C9 1.476(3)
C9 H9 0.9300
C9 C10 1.344(3)
C10 C11 1.507(3)
C10 C15 1.484(3)
C11 H11A 0.9700
C11 H11B 0.9700
C11 C12 1.526(3)
C12 H12A 0.9700
C12 H12B 0.9700
C12 C13 1.512(3)
C13 H13A 0.9700
C13 H13B 0.9700
C13 C14 1.506(5)
C14 H14A 0.9600
C14 H14B 0.9600
C14 H14C 0.9600
